data_4339668
loop_
_publ_author_name
'Tasiopoulos, Anastasios J.'
'Milligan, Jr, Paul L'
'Abboud, Khalil A.'
'O'Brien, Ted A'
'Christou, George'

_publ_section_title
;
 Mixed transition metal-lanthanide complexes at high oxidation states:
 heteronuclear CeIVMnIV clusters.
;
_journal_issue 23
_journal_name_full 'Inorganic chemistry'
_journal_page_first 9678
_journal_page_last 9691
_journal_paper_doi 10.1021/ic700994p
_journal_volume 46
_journal_year 2007
_chemical_formula_sum 'C26 H49 Ce Mn6 N O41'
_chemical_formula_weight 1501.42
_chemical_name_systematic
; 
 ? 
;
_space_group_IT_number 2
_symmetry_cell_setting triclinic
_symmetry_space_group_name_Hall '-P 1'
_symmetry_space_group_name_H-M 'P -1'
_atom_sites_solution_hydrogens geom
_atom_sites_solution_primary direct
_atom_sites_solution_secondary difmap
_audit_creation_method SHELXL-97
_cell_angle_alpha 101.898(2)
_cell_angle_beta 100.689(2)
_cell_angle_gamma 113.435(2)
_cell_formula_units_Z 2
_cell_length_a 12.5620(8)
_cell_length_b 12.9151(8)
_cell_length_c 16.158(2)
_cell_measurement_reflns_used 48
_cell_measurement_temperature 173(2)
_cell_measurement_theta_max 28.0
_cell_measurement_theta_min 2.0
_cell_volume 2246.7(3)
_computing_cell_refinement 'Bruker SMART & SAINT (Bruker 1998)'
_computing_data_collection 'Bruker SMART (Bruker 1998)'
_computing_data_reduction 'Bruker SHELXTL (Bruker 2000)'
_computing_molecular_graphics 'Bruker SHELXTL'
_computing_publication_material 'Bruker SHELXTL'
_computing_structure_refinement 'Bruker SHELXTL'
_computing_structure_solution 'Bruker SHELXTL'
_diffrn_ambient_temperature 173(2)
_diffrn_measured_fraction_theta_full 0.975
_diffrn_measured_fraction_theta_max 0.975
_diffrn_measurement_device_type 'SMART CCD area detector'
_diffrn_measurement_method '\w scans'
_diffrn_radiation_monochromator graphite
_diffrn_radiation_source 'normal-focus sealed tube'
_diffrn_radiation_type MoK\a
_diffrn_radiation_wavelength 0.71073
_diffrn_reflns_av_R_equivalents 0.0663
_diffrn_reflns_av_sigmaI/netI 0.1732
_diffrn_reflns_limit_h_max 16
_diffrn_reflns_limit_h_min -15
_diffrn_reflns_limit_k_max 16
_diffrn_reflns_limit_k_min -16
_diffrn_reflns_limit_l_max 20
_diffrn_reflns_limit_l_min -20
_diffrn_reflns_number 20356
_diffrn_reflns_theta_full 27.50
_diffrn_reflns_theta_max 27.50
_diffrn_reflns_theta_min 1.35
_diffrn_standards_decay_% none
_diffrn_standards_number 0
_exptl_absorpt_coefficient_mu 2.751
_exptl_absorpt_correction_T_max 0.9487
_exptl_absorpt_correction_T_min 0.8217
_exptl_absorpt_correction_type integration
_exptl_absorpt_process_details 'based on measured indexed crystal faces, SHELXTL (Bruker 1998)'
_exptl_crystal_colour brown
_exptl_crystal_density_diffrn 2.219
_exptl_crystal_density_meas 0
_exptl_crystal_density_method 'not measured'
_exptl_crystal_description needles
_exptl_crystal_F_000 1496
_exptl_crystal_size_max 0.06
_exptl_crystal_size_mid 0.06
_exptl_crystal_size_min 0.02
_refine_diff_density_max 1.061
_refine_diff_density_min -0.839
_refine_diff_density_rms 0.142
_refine_ls_extinction_method none
_refine_ls_goodness_of_fit_ref 0.794
_refine_ls_hydrogen_treatment mixed
_refine_ls_matrix_type full
_refine_ls_number_parameters 530
_refine_ls_number_reflns 10062
_refine_ls_number_restraints 0
_refine_ls_restrained_S_all 0.794
_refine_ls_R_factor_all 0.0935
_refine_ls_R_factor_gt 0.0443
_refine_ls_shift/su_max 0.000
_refine_ls_shift/su_mean 0.000
_refine_ls_structure_factor_coef Fsqd
_refine_ls_weighting_details 'calc w=1/[\s^2^(Fo^2^)+(0.0281P)^2^+0.0000P] where P=(Fo^2^+2Fc^2^)/3'
_refine_ls_weighting_scheme calc
_refine_ls_wR_factor_gt 0.0844
_refine_ls_wR_factor_ref 0.0903
_reflns_number_gt 5165
_reflns_number_total 10062
_reflns_threshold_expression >2sigma(I)
_cod_data_source_file ic700994p-file003.cif
_cod_data_source_block george
_cod_depositor_comments
;
The following automatic conversions were performed:

'_symmetry_cell_setting' value 'Triclinic' changed to 'triclinic'
according to
/usr/data/users/saulius/automatic-downloads/retrospective/ACS/lib/dictionaries/cif_core.dic
dictionary named 'cif_core.dic' version 2.4.2 from 2011-04-26.

Automatic conversion script
Id: cif_fix_values 2281 2013-09-26 08:29:07Z andrius 
;
_cod_original_cell_volume 2246.8(2)
_cod_original_sg_symbol_H-M P-1
_cod_database_code 4339668

loop_
_symmetry_equiv_pos_as_xyz
'x, y, z'
'-x, -y, -z'

loop_
_atom_site_label
_atom_site_type_symbol
_atom_site_fract_x
_atom_site_fract_y
_atom_site_fract_z
_atom_site_U_iso_or_equiv
_atom_site_adp_type
_atom_site_occupancy
_atom_site_symmetry_multiplicity
_atom_site_calc_flag
_atom_site_refinement_flags
_atom_site_disorder_assembly
_atom_site_disorder_group
Ce Ce 0.22734(3) 0.24076(3) 0.27604(3) 0.02039(10) Uani 1 1 d . . .
Mn1 Mn 0.05187(8) 0.33650(8) 0.16257(6) 0.0204(2) Uani 1 1 d . . .
Mn2 Mn 0.29024(8) 0.33915(8) 0.10458(6) 0.0221(2) Uani 1 1 d . . .
Mn3 Mn 0.36874(8) 0.17769(8) 0.12940(6) 0.0222(2) Uani 1 1 d . . .
Mn4 Mn 0.22003(8) -0.02827(8) 0.21231(6) 0.0215(2) Uani 1 1 d . . .
Mn5 Mn 0.01972(8) -0.03446(8) 0.25529(6) 0.0200(2) Uani 1 1 d . . .
Mn6 Mn -0.07169(8) 0.16535(8) 0.22884(6) 0.0208(2) Uani 1 1 d . . .
O1 O 0.1639(3) 0.2812(3) 0.1500(3) 0.0224(10) Uani 1 1 d . . .
O2 O 0.2630(3) 0.1923(3) 0.0446(3) 0.0229(10) Uani 1 1 d . . .
O3 O 0.3806(3) 0.3178(3) 0.1994(3) 0.0208(10) Uani 1 1 d . . .
O4 O 0.2484(3) 0.1026(3) 0.1749(3) 0.0200(10) Uani 1 1 d . . .
O5 O 0.0580(3) -0.0932(3) 0.1586(2) 0.0205(10) Uani 1 1 d . . .
O6 O 0.1875(3) 0.0510(3) 0.3063(2) 0.0201(10) Uani 1 1 d . . .
O7 O 0.0305(3) 0.0964(3) 0.2227(3) 0.0193(10) Uani 1 1 d . . .
O8 O -0.0706(3) 0.1872(3) 0.1216(3) 0.0215(10) Uani 1 1 d . . .
O9 O 0.0688(3) 0.3088(3) 0.2717(3) 0.0207(10) Uani 1 1 d . . .
O10 O -0.0633(3) 0.3971(3) 0.1873(3) 0.0224(10) Uani 1 1 d . . .
O11 O 0.0280(4) 0.3572(3) 0.0468(3) 0.0251(10) Uani 1 1 d . . .
O12 O 0.1762(4) 0.5045(3) 0.2114(3) 0.0268(11) Uani 1 1 d . . .
O13 O 0.3384(4) 0.5063(3) 0.1691(3) 0.0263(11) Uani 1 1 d . . .
O14 O 0.1889(4) 0.3520(3) 0.0029(3) 0.0265(11) Uani 1 1 d . . .
O15 O 0.4352(4) 0.4047(3) 0.0670(3) 0.0276(11) Uani 1 1 d . . .
O16 O 0.5026(3) 0.2714(3) 0.0892(3) 0.0247(11) Uani 1 1 d . . .
O17 O 0.3497(4) 0.0317(4) 0.0528(3) 0.0297(11) Uani 1 1 d . . .
O18 O 0.4946(4) 0.1741(3) 0.2195(3) 0.0265(11) Uani 1 1 d . . .
O19 O 0.3924(4) 0.0323(4) 0.2773(3) 0.0285(11) Uani 1 1 d . . .
O20 O 0.2486(4) -0.1113(3) 0.1085(3) 0.0287(11) Uani 1 1 d . . .
O21 O 0.1893(4) -0.1599(3) 0.2623(3) 0.0244(10) Uani 1 1 d . . .
O22 O 0.0213(4) -0.1668(3) 0.2971(3) 0.0237(10) Uani 1 1 d . . .
O23 O -0.0170(4) 0.0169(3) 0.3647(3) 0.0267(11) Uani 1 1 d . . .
O24 O -0.1550(4) -0.1239(3) 0.1960(3) 0.0252(10) Uani 1 1 d . . .
O25 O -0.0776(4) 0.1547(3) 0.3477(3) 0.0277(11) Uani 1 1 d . . .
O26 O -0.2168(3) 0.0151(3) 0.1785(3) 0.0254(10) Uani 1 1 d . . .
O27 O -0.1666(3) 0.2524(4) 0.2420(3) 0.0236(10) Uani 1 1 d . . .
O28 O 0.3376(4) 0.4481(4) 0.3471(3) 0.0433(13) Uani 1 1 d . A .
O29 O 0.1975(4) 0.2668(4) 0.4204(3) 0.0344(12) Uani 1 1 d . . .
H29A H 0.2035 0.2310 0.4617 0.052 Uiso 1 1 d R . .
H29B H 0.1957 0.3274 0.4452 0.052 Uiso 1 1 d R . .
O30 O 0.4121(4) 0.2709(4) 0.3768(3) 0.0422(13) Uani 1 1 d . . .
H30A H 0.4951 0.3361 0.3977 0.063 Uiso 1 1 d R . .
H30B H 0.4232 0.2337 0.4215 0.063 Uiso 1 1 d R . .
O31 O 0.0000 0.0000 0.0000 0.092(3) Uani 1 2 d S . .
C1 C -0.1449(5) 0.3491(5) 0.2231(4) 0.0210(14) Uani 1 1 d . . .
C2 C -0.2203(6) 0.4094(5) 0.2470(4) 0.0326(17) Uani 1 1 d . . .
H2A H -0.3066 0.3539 0.2192 0.049 Uiso 1 1 calc R . .
H2B H -0.2001 0.4787 0.2258 0.049 Uiso 1 1 calc R . .
H2C H -0.2033 0.4350 0.3115 0.049 Uiso 1 1 calc R . .
C3 C 0.0915(6) 0.3603(5) -0.0074(4) 0.0219(15) Uani 1 1 d . . .
C4 C 0.0448(5) 0.3854(5) -0.0909(4) 0.0265(16) Uani 1 1 d . . .
H4A H 0.0673 0.4703 -0.0773 0.040 Uiso 1 1 calc R . .
H4B H -0.0439 0.3394 -0.1133 0.040 Uiso 1 1 calc R . .
H4C H 0.0808 0.3627 -0.1360 0.040 Uiso 1 1 calc R . .
C5 C 0.2850(6) 0.5550(6) 0.2081(5) 0.0271(16) Uani 1 1 d . . .
C6 C 0.3556(6) 0.6857(5) 0.2547(5) 0.053(2) Uani 1 1 d . . .
H6A H 0.3681 0.7008 0.3186 0.079 Uiso 1 1 calc R . .
H6B H 0.3103 0.7262 0.2328 0.079 Uiso 1 1 calc R . .
H6C H 0.4346 0.7158 0.2433 0.079 Uiso 1 1 calc R . .
C7 C 0.5115(6) 0.3639(6) 0.0683(4) 0.0282(16) Uani 1 1 d . . .
C8 C 0.6192(6) 0.4285(6) 0.0405(5) 0.0373(19) Uani 1 1 d . . .
H8A H 0.5924 0.4257 -0.0213 0.056 Uiso 1 1 calc R . .
H8B H 0.6732 0.3909 0.0458 0.056 Uiso 1 1 calc R . .
H8C H 0.6628 0.5113 0.0785 0.056 Uiso 1 1 calc R . .
C9 C 0.3023(6) -0.0754(5) 0.0533(4) 0.0238(15) Uani 1 1 d . . .
C10 C 0.3183(6) -0.1636(5) -0.0113(4) 0.0343(18) Uani 1 1 d . . .
H10A H 0.3244 -0.1396 -0.0647 0.051 Uiso 1 1 calc R . .
H10B H 0.2484 -0.2417 -0.0271 0.051 Uiso 1 1 calc R . .
H10C H 0.3928 -0.1676 0.0152 0.051 Uiso 1 1 calc R . .
C11 C 0.4897(6) 0.1117(6) 0.2714(5) 0.0319(17) Uani 1 1 d . . .
C12 C 0.6069(6) 0.1359(7) 0.3350(5) 0.057(3) Uani 1 1 d . . .
H12A H 0.6755 0.1861 0.3178 0.085 Uiso 1 1 calc R . .
H12B H 0.6093 0.0607 0.3336 0.085 Uiso 1 1 calc R . .
H12C H 0.6122 0.1767 0.3950 0.085 Uiso 1 1 calc R . .
C13 C 0.1029(6) -0.2016(5) 0.2955(4) 0.0262(16) Uani 1 1 d . . .
C14 C 0.0936(6) -0.3009(5) 0.3317(4) 0.0295(17) Uani 1 1 d . . .
H14A H 0.0888 -0.3667 0.2856 0.044 Uiso 1 1 calc R . .
H14B H 0.0204 -0.3281 0.3510 0.044 Uiso 1 1 calc R . .
H14C H 0.1654 -0.2734 0.3823 0.044 Uiso 1 1 calc R . .
C15 C -0.0508(6) 0.0944(5) 0.3931(4) 0.0252(16) Uani 1 1 d . . .
C16 C -0.0632(7) 0.1125(6) 0.4835(4) 0.048(2) Uani 1 1 d . . .
H16A H -0.0076 0.1945 0.5201 0.071 Uiso 1 1 calc R . .
H16B H -0.0433 0.0580 0.5097 0.071 Uiso 1 1 calc R . .
H16C H -0.1470 0.0969 0.4807 0.071 Uiso 1 1 calc R . .
C17 C -0.2351(6) -0.0903(6) 0.1724(4) 0.0254(16) Uani 1 1 d . . .
C18 C -0.3639(5) -0.1847(5) 0.1373(5) 0.0396(19) Uani 1 1 d . . .
H18A H -0.4009 -0.1884 0.1856 0.059 Uiso 1 1 calc R . .
H18B H -0.3660 -0.2615 0.1120 0.059 Uiso 1 1 calc R . .
H18C H -0.4093 -0.1661 0.0914 0.059 Uiso 1 1 calc R . .
N1 N 0.376(2) 0.537(2) 0.4181(16) 0.308(11) Uiso 1 1 d . . .
O32 O 0.310(3) 0.600(3) 0.458(2) 0.242(14) Uiso 0.50 1 d P A -1
O33 O 0.455(2) 0.503(3) 0.480(2) 0.246(13) Uiso 0.50 1 d P A -1
O34 O 0.421(4) 0.656(4) 0.436(3) 0.36(2) Uiso 0.50 1 d P A -2
O35 O 0.299(3) 0.540(3) 0.4846(19) 0.229(13) Uiso 0.50 1 d P A -2

loop_
_atom_site_aniso_label
_atom_site_aniso_U_11
_atom_site_aniso_U_22
_atom_site_aniso_U_33
_atom_site_aniso_U_23
_atom_site_aniso_U_13
_atom_site_aniso_U_12
Ce 0.0202(2) 0.0199(2) 0.0244(2) 0.01004(17) 0.00749(17) 0.01052(17)
Mn1 0.0224(6) 0.0213(5) 0.0261(6) 0.0137(5) 0.0116(5) 0.0132(5)
Mn2 0.0216(6) 0.0220(5) 0.0302(6) 0.0148(5) 0.0124(5) 0.0118(5)
Mn3 0.0219(6) 0.0229(5) 0.0308(6) 0.0156(5) 0.0139(5) 0.0127(5)
Mn4 0.0230(6) 0.0203(5) 0.0299(6) 0.0136(5) 0.0124(5) 0.0135(5)
Mn5 0.0211(5) 0.0196(5) 0.0251(6) 0.0111(5) 0.0109(5) 0.0112(5)
Mn6 0.0216(6) 0.0230(5) 0.0251(6) 0.0121(5) 0.0110(5) 0.0129(5)
O1 0.027(3) 0.024(2) 0.028(3) 0.014(2) 0.014(2) 0.016(2)
O2 0.028(3) 0.023(2) 0.027(3) 0.014(2) 0.014(2) 0.015(2)
O3 0.015(2) 0.021(2) 0.035(3) 0.015(2) 0.011(2) 0.0120(19)
O4 0.018(2) 0.020(2) 0.029(3) 0.014(2) 0.012(2) 0.0090(19)
O5 0.023(2) 0.020(2) 0.022(3) 0.007(2) 0.011(2) 0.011(2)
O6 0.027(2) 0.013(2) 0.022(3) 0.0074(19) 0.010(2) 0.0082(19)
O7 0.018(2) 0.012(2) 0.033(3) 0.010(2) 0.011(2) 0.0093(19)
O8 0.021(2) 0.026(2) 0.024(3) 0.014(2) 0.008(2) 0.014(2)
O9 0.026(2) 0.017(2) 0.024(3) 0.007(2) 0.009(2) 0.013(2)
O10 0.020(2) 0.024(2) 0.029(3) 0.011(2) 0.011(2) 0.012(2)
O11 0.028(3) 0.030(3) 0.032(3) 0.020(2) 0.017(2) 0.018(2)
O12 0.026(3) 0.022(2) 0.037(3) 0.012(2) 0.012(2) 0.013(2)
O13 0.031(3) 0.018(2) 0.036(3) 0.009(2) 0.016(2) 0.015(2)
O14 0.027(3) 0.030(3) 0.036(3) 0.022(2) 0.014(2) 0.017(2)
O15 0.028(3) 0.031(3) 0.043(3) 0.024(2) 0.021(2) 0.021(2)
O16 0.025(3) 0.020(2) 0.045(3) 0.024(2) 0.021(2) 0.014(2)
O17 0.036(3) 0.028(3) 0.041(3) 0.020(2) 0.024(2) 0.020(2)
O18 0.022(3) 0.029(2) 0.043(3) 0.024(2) 0.018(2) 0.016(2)
O19 0.019(3) 0.033(3) 0.042(3) 0.020(2) 0.008(2) 0.017(2)
O20 0.033(3) 0.018(2) 0.044(3) 0.013(2) 0.020(2) 0.015(2)
O21 0.028(3) 0.017(2) 0.035(3) 0.011(2) 0.012(2) 0.014(2)
O22 0.033(3) 0.020(2) 0.027(3) 0.010(2) 0.018(2) 0.015(2)
O23 0.038(3) 0.028(2) 0.030(3) 0.017(2) 0.019(2) 0.022(2)
O24 0.023(3) 0.022(2) 0.038(3) 0.015(2) 0.016(2) 0.011(2)
O25 0.040(3) 0.028(3) 0.032(3) 0.014(2) 0.021(2) 0.024(2)
O26 0.021(2) 0.023(2) 0.040(3) 0.018(2) 0.013(2) 0.012(2)
O27 0.019(2) 0.035(3) 0.030(3) 0.017(2) 0.014(2) 0.019(2)
O28 0.059(4) 0.026(3) 0.036(3) 0.007(3) 0.003(3) 0.017(3)
O29 0.044(3) 0.039(3) 0.028(3) 0.014(2) 0.014(2) 0.023(2)
O30 0.030(3) 0.045(3) 0.039(3) 0.010(3) -0.008(2) 0.015(2)
O31 0.078(7) 0.092(7) 0.085(7) 0.035(6) 0.011(6) 0.019(6)
C1 0.019(4) 0.025(4) 0.018(4) 0.006(3) 0.001(3) 0.011(3)
C2 0.031(4) 0.034(4) 0.046(5) 0.020(4) 0.018(4) 0.020(3)
C3 0.023(4) 0.016(3) 0.023(4) 0.005(3) 0.007(3) 0.006(3)
C4 0.027(4) 0.025(4) 0.032(4) 0.012(3) 0.009(3) 0.015(3)
C5 0.023(4) 0.026(4) 0.043(5) 0.023(4) 0.013(4) 0.014(3)
C6 0.042(5) 0.022(4) 0.088(7) 0.001(4) 0.022(5) 0.014(4)
C7 0.026(4) 0.029(4) 0.034(4) 0.014(3) 0.014(3) 0.012(3)
C8 0.030(4) 0.040(4) 0.059(5) 0.032(4) 0.024(4) 0.020(4)
C9 0.022(4) 0.024(4) 0.025(4) 0.008(3) 0.005(3) 0.012(3)
C10 0.035(4) 0.033(4) 0.042(5) 0.010(4) 0.019(4) 0.020(4)
C11 0.028(4) 0.032(4) 0.051(5) 0.019(4) 0.023(4) 0.020(4)
C12 0.022(4) 0.090(6) 0.083(7) 0.070(6) 0.019(4) 0.026(4)
C13 0.026(4) 0.025(4) 0.026(4) 0.010(3) 0.011(3) 0.008(3)
C14 0.044(4) 0.026(4) 0.033(4) 0.018(3) 0.020(4) 0.020(3)
C15 0.037(4) 0.019(4) 0.030(4) 0.011(3) 0.019(3) 0.017(3)
C16 0.091(7) 0.059(5) 0.030(5) 0.023(4) 0.037(5) 0.057(5)
C17 0.023(4) 0.032(4) 0.019(4) 0.012(3) 0.014(3) 0.006(3)
C18 0.024(4) 0.036(4) 0.054(5) 0.015(4) 0.009(4) 0.009(4)

loop_
_atom_type_symbol
_atom_type_description
_atom_type_scat_dispersion_real
_atom_type_scat_dispersion_imag
_atom_type_scat_source
C C 0.0033 0.0016 'International Tables Vol C Tables 4.2.6.8 and 6.1.1.4'
H H 0.0000 0.0000 'International Tables Vol C Tables 4.2.6.8 and 6.1.1.4'
O O 0.0106 0.0060 'International Tables Vol C Tables 4.2.6.8 and 6.1.1.4'
N N 0.0061 0.0033 'International Tables Vol C Tables 4.2.6.8 and 6.1.1.4'
Mn Mn 0.3368 0.7283 'International Tables Vol C Tables 4.2.6.8 and 6.1.1.4'
Ce Ce -0.2486 2.6331 'International Tables Vol C Tables 4.2.6.8 and 6.1.1.4'

loop_
_geom_angle_atom_site_label_1
_geom_angle_atom_site_label_2
_geom_angle_atom_site_label_3
_geom_angle
O7 Ce O1 79.80(13)
O7 Ce O4 80.43(13)
O1 Ce O4 80.64(13)
O7 Ce O28 139.06(15)
O1 Ce O28 87.77(14)
O4 Ce O28 135.93(15)
O7 Ce O29 86.77(14)
O1 Ce O29 136.61(13)
O4 Ce O29 137.50(13)
O28 Ce O29 75.93(15)
O7 Ce O30 135.91(14)
O1 Ce O30 139.94(14)
O4 Ce O30 87.75(14)
O28 Ce O30 74.37(15)
O29 Ce O30 73.85(14)
O7 Ce O3 131.04(13)
O1 Ce O3 63.50(12)
O4 Ce O3 63.32(12)
O28 Ce O3 73.41(15)
O29 Ce O3 142.19(14)
O30 Ce O3 76.99(14)
O7 Ce O6 63.68(12)
O1 Ce O6 131.58(13)
O4 Ce O6 63.59(12)
O28 Ce O6 140.64(14)
O29 Ce O6 74.37(13)
O30 Ce O6 72.98(14)
O3 Ce O6 118.92(12)
O7 Ce O9 63.56(12)
O1 Ce O9 63.79(12)
O4 Ce O9 132.31(13)
O28 Ce O9 75.90(14)
O29 Ce O9 73.24(13)
O30 Ce O9 139.87(14)
O3 Ce O9 118.90(12)
O6 Ce O9 118.42(12)
O8 Mn1 O1 91.28(17)
O8 Mn1 O9 84.52(17)
O1 Mn1 O9 85.85(16)
O8 Mn1 O11 92.65(17)
O1 Mn1 O11 94.11(17)
O9 Mn1 O11 177.17(17)
O8 Mn1 O10 89.62(16)
O1 Mn1 O10 174.90(17)
O9 Mn1 O10 89.24(16)
O11 Mn1 O10 90.87(16)
O8 Mn1 O12 175.00(17)
O1 Mn1 O12 93.52(17)
O9 Mn1 O12 94.46(17)
O11 Mn1 O12 88.36(17)
O10 Mn1 O12 85.47(16)
O2 Mn2 O1 92.58(17)
O2 Mn2 O3 84.68(17)
O1 Mn2 O3 85.50(16)
O2 Mn2 O15 88.89(17)
O1 Mn2 O15 174.70(18)
O3 Mn2 O15 89.57(16)
O2 Mn2 O14 92.70(17)
O1 Mn2 O14 92.75(17)
O3 Mn2 O14 176.77(17)
O15 Mn2 O14 92.26(17)
O2 Mn2 O13 173.71(17)
O1 Mn2 O13 93.32(16)
O3 Mn2 O13 93.61(17)
O15 Mn2 O13 85.04(17)
O14 Mn2 O13 89.20(17)
O4 Mn3 O2 91.48(17)
O4 Mn3 O3 85.81(16)
O2 Mn3 O3 84.54(17)
O4 Mn3 O17 93.63(17)
O2 Mn3 O17 92.78(18)
O3 Mn3 O17 177.24(18)
O4 Mn3 O16 174.85(18)
O2 Mn3 O16 89.47(17)
O3 Mn3 O16 89.25(16)
O17 Mn3 O16 91.38(16)
O4 Mn3 O18 93.26(16)
O2 Mn3 O18 174.85(17)
O3 Mn3 O18 93.78(17)
O17 Mn3 O18 88.95(18)
O16 Mn3 O18 85.63(16)
O5 Mn4 O4 91.78(17)
O5 Mn4 O6 84.84(17)
O4 Mn4 O6 85.82(16)
O5 Mn4 O21 88.65(17)
O4 Mn4 O21 174.82(17)
O6 Mn4 O21 89.08(16)
O5 Mn4 O19 174.70(17)
O4 Mn4 O19 93.22(17)
O6 Mn4 O19 93.77(17)
O21 Mn4 O19 86.21(17)
O5 Mn4 O20 92.92(17)
O4 Mn4 O20 92.50(16)
O6 Mn4 O20 177.15(18)
O21 Mn4 O20 92.64(16)
O19 Mn4 O20 88.61(18)
O5 Mn5 O7 92.21(16)
O5 Mn5 O6 84.36(17)
O7 Mn5 O6 85.67(16)
O5 Mn5 O24 93.16(17)
O7 Mn5 O24 93.02(16)
O6 Mn5 O24 177.14(17)
O5 Mn5 O23 173.82(16)
O7 Mn5 O23 93.70(16)
O6 Mn5 O23 94.25(17)
O24 Mn5 O23 88.37(17)
O5 Mn5 O22 88.66(16)
O7 Mn5 O22 175.38(18)
O6 Mn5 O22 89.90(16)
O24 Mn5 O22 91.46(17)
O23 Mn5 O22 85.30(16)
O8 Mn6 O7 91.73(17)
O8 Mn6 O9 84.46(17)
O7 Mn6 O9 85.66(16)
O8 Mn6 O26 92.89(18)
O7 Mn6 O26 93.48(16)
O9 Mn6 O26 177.18(18)
O8 Mn6 O27 88.92(16)
O7 Mn6 O27 174.59(18)
O9 Mn6 O27 89.06(16)
O26 Mn6 O27 91.85(17)
O8 Mn6 O25 174.19(17)
O7 Mn6 O25 93.64(17)
O9 Mn6 O25 93.73(17)
O26 Mn6 O25 89.00(18)
O27 Mn6 O25 85.53(16)
Mn2 O1 Mn1 127.8(2)
Mn2 O1 Ce 109.77(18)
Mn1 O1 Ce 109.10(17)
Mn2 O2 Mn3 96.55(19)
Mn3 O3 Mn2 93.05(18)
Mn3 O3 Ce 101.27(15)
Mn2 O3 Ce 101.22(15)
Mn3 O4 Mn4 128.1(2)
Mn3 O4 Ce 109.52(17)
Mn4 O4 Ce 109.03(17)
Mn4 O5 Mn5 96.24(18)
Mn4 O6 Mn5 93.47(17)
Mn4 O6 Ce 101.49(15)
Mn5 O6 Ce 101.18(16)
Mn5 O7 Mn6 127.0(2)
Mn5 O7 Ce 109.40(17)
Mn6 O7 Ce 109.35(16)
Mn1 O8 Mn6 96.63(19)
Mn6 O9 Mn1 93.29(18)
Mn6 O9 Ce 101.35(15)
Mn1 O9 Ce 101.13(16)
C1 O10 Mn1 123.3(4)
C3 O11 Mn1 130.8(4)
C5 O12 Mn1 131.0(4)
C5 O13 Mn2 132.6(4)
C3 O14 Mn2 131.0(4)
C7 O15 Mn2 124.0(4)
C7 O16 Mn3 123.1(4)
C9 O17 Mn3 133.2(4)
C11 O18 Mn3 132.6(4)
C11 O19 Mn4 131.7(4)
C9 O20 Mn4 132.8(4)
C13 O21 Mn4 124.9(4)
C13 O22 Mn5 123.8(4)
C15 O23 Mn5 133.6(4)
C17 O24 Mn5 131.6(4)
C15 O25 Mn6 133.0(4)
C17 O26 Mn6 132.1(4)
C1 O27 Mn6 124.7(4)
N1 O28 Ce 148.3(13)
Ce O29 H29A 133.5
Ce O29 H29B 119.3
H29A O29 H29B 105.7
Ce O30 H30A 132.2
Ce O30 H30B 129.7
H30A O30 H30B 96.2
O10 C1 O27 124.6(5)
O10 C1 C2 118.8(5)
O27 C1 C2 116.6(5)
C1 C2 H2A 109.5
C1 C2 H2B 109.5
H2A C2 H2B 109.5
C1 C2 H2C 109.5
H2A C2 H2C 109.5
H2B C2 H2C 109.5
O14 C3 O11 128.1(6)
O14 C3 C4 117.4(5)
O11 C3 C4 114.4(5)
C3 C4 H4A 109.5
C3 C4 H4B 109.5
H4A C4 H4B 109.5
C3 C4 H4C 109.5
H4A C4 H4C 109.5
H4B C4 H4C 109.5
O13 C5 O12 126.5(6)
O13 C5 C6 116.7(6)
O12 C5 C6 116.8(6)
C5 C6 H6A 109.5
C5 C6 H6B 109.5
H6A C6 H6B 109.5
C5 C6 H6C 109.5
H6A C6 H6C 109.5
H6B C6 H6C 109.5
O15 C7 O16 125.9(6)
O15 C7 C8 116.4(5)
O16 C7 C8 117.7(6)
C7 C8 H8A 109.5
C7 C8 H8B 109.5
H8A C8 H8B 109.5
C7 C8 H8C 109.5
H8A C8 H8C 109.5
H8B C8 H8C 109.5
O20 C9 O17 124.8(6)
O20 C9 C10 117.3(5)
O17 C9 C10 117.7(6)
C9 C10 H10A 109.5
C9 C10 H10B 109.5
H10A C10 H10B 109.5
C9 C10 H10C 109.5
H10A C10 H10C 109.5
H10B C10 H10C 109.5
O18 C11 O19 125.7(6)
O18 C11 C12 118.0(6)
O19 C11 C12 116.2(6)
C11 C12 H12A 109.5
C11 C12 H12B 109.5
H12A C12 H12B 109.5
C11 C12 H12C 109.5
H12A C12 H12C 109.5
H12B C12 H12C 109.5
O21 C13 O22 124.4(6)
O21 C13 C14 118.0(6)
O22 C13 C14 117.5(6)
C13 C14 H14A 109.5
C13 C14 H14B 109.5
H14A C14 H14B 109.5
C13 C14 H14C 109.5
H14A C14 H14C 109.5
H14B C14 H14C 109.5
O25 C15 O23 124.0(6)
O25 C15 C16 118.1(5)
O23 C15 C16 117.8(6)
C15 C16 H16A 109.5
C15 C16 H16B 109.5
H16A C16 H16B 109.5
C15 C16 H16C 109.5
H16A C16 H16C 109.5
H16B C16 H16C 109.5
O26 C17 O24 126.6(6)
O26 C17 C18 117.1(6)
O24 C17 C18 116.3(6)
C17 C18 H18A 109.5
C17 C18 H18B 109.5
H18A C18 H18B 109.5
C17 C18 H18C 109.5
H18A C18 H18C 109.5
H18B C18 H18C 109.5
O28 N1 O34 135(3)
O28 N1 O32 130(2)
O34 N1 O32 60(2)
O28 N1 O33 100(2)
O34 N1 O33 112(3)
O32 N1 O33 118(3)
O28 N1 O35 122(2)
O34 N1 O35 90(3)
O32 N1 O35 35.3(17)
O33 N1 O35 90(2)

loop_
_geom_bond_atom_site_label_1
_geom_bond_atom_site_label_2
_geom_bond_distance
Ce O7 2.283(4)
Ce O1 2.286(4)
Ce O4 2.293(4)
Ce O28 2.366(5)
Ce O29 2.408(4)
Ce O30 2.410(4)
Ce O3 2.469(4)
Ce O6 2.471(3)
Ce O9 2.472(4)
Mn1 O8 1.806(4)
Mn1 O1 1.838(4)
Mn1 O9 1.861(4)
Mn1 O11 1.930(4)
Mn1 O10 1.963(4)
Mn1 O12 1.978(4)
Mn2 O2 1.805(4)
Mn2 O1 1.825(4)
Mn2 O3 1.868(4)
Mn2 O15 1.949(4)
Mn2 O14 1.963(4)
Mn2 O13 1.978(4)
Mn3 O4 1.818(4)
Mn3 O2 1.819(4)
Mn3 O3 1.859(4)
Mn3 O17 1.927(4)
Mn3 O16 1.956(4)
Mn3 O18 1.963(4)
Mn4 O5 1.813(4)
Mn4 O4 1.837(4)
Mn4 O6 1.856(4)
Mn4 O21 1.962(4)
Mn4 O19 1.968(4)
Mn4 O20 1.969(4)
Mn5 O5 1.824(4)
Mn5 O7 1.834(4)
Mn5 O6 1.862(4)
Mn5 O24 1.954(4)
Mn5 O23 1.960(4)
Mn5 O22 1.970(4)
Mn6 O8 1.814(4)
Mn6 O7 1.836(4)
Mn6 O9 1.856(4)
Mn6 O26 1.933(4)
Mn6 O27 1.947(4)
Mn6 O25 1.967(4)
O10 C1 1.277(6)
O11 C3 1.285(7)
O12 C5 1.276(7)
O13 C5 1.253(7)
O14 C3 1.254(7)
O15 C7 1.264(7)
O16 C7 1.276(7)
O17 C9 1.272(7)
O18 C11 1.270(7)
O19 C11 1.281(7)
O20 C9 1.270(7)
O21 C13 1.274(7)
O22 C13 1.275(7)
O23 C15 1.270(6)
O24 C17 1.272(7)
O25 C15 1.268(6)
O26 C17 1.266(7)
O27 C1 1.281(6)
O28 N1 1.29(2)
O29 H29A 0.8946
O29 H29B 0.8140
O30 H30A 0.9817
O30 H30B 0.9665
C1 C2 1.501(8)
C2 H2A 0.9800
C2 H2B 0.9800
C2 H2C 0.9800
C3 C4 1.519(8)
C4 H4A 0.9800
C4 H4B 0.9800
C4 H4C 0.9800
C5 C6 1.498(8)
C6 H6A 0.9800
C6 H6B 0.9800
C6 H6C 0.9800
C7 C8 1.486(8)
C8 H8A 0.9800
C8 H8B 0.9800
C8 H8C 0.9800
C9 C10 1.482(8)
C10 H10A 0.9800
C10 H10B 0.9800
C10 H10C 0.9800
C11 C12 1.504(9)
C12 H12A 0.9800
C12 H12B 0.9800
C12 H12C 0.9800
C13 C14 1.488(8)
C14 H14A 0.9800
C14 H14B 0.9800
C14 H14C 0.9800
C15 C16 1.479(8)
C16 H16A 0.9800
C16 H16B 0.9800
C16 H16C 0.9800
C17 C18 1.494(8)
C18 H18A 0.9800
C18 H18B 0.9800
C18 H18C 0.9800
N1 O34 1.35(4)
N1 O32 1.52(4)
N1 O33 1.52(3)
N1 O35 1.59(3)
